data_2203560
loop_
_publ_author_name
'Yang, Shi-Ping'
'Chen, Hong-Mei'
'Zhang, Fan'
'Chen, Qiong-Qiong'
'Yu, Xi-Bin'

_publ_section_title
;The chain structure of
 <i>catena</i>-poly[[di-\m-benzoato-\k^4^<i>O</i>:<i>O</i>'-disilver(I)]-\m-1,4-diazabicyclo[2.2.2]octane-\k^2^<i>N</i>:<i>N</i>']
;
_journal_issue 5
_journal_name_full 'Acta Crystallographica Section E'
_journal_page_first m614
_journal_page_last m616
_journal_paper_doi 10.1107/S1600536804008840
_journal_volume 60
_journal_year 2004
_chemical_formula_moiety 'C20 H22 Ag2 N2 O4'
_chemical_formula_sum 'C20 H22 Ag2 N2 O4'
_chemical_formula_weight 570.14
_chemical_name_systematic
;
catena-poly[[di-\m-benzoato-\k^4^O:O'-disilver(I)]-\m-1,4-
diazabicyclo[2.2.2]octane-\k^2^N:N']
;
_space_group_IT_number 14
_symmetry_cell_setting monoclinic
_symmetry_space_group_name_Hall '-P 2yn'
_symmetry_space_group_name_H-M 'P 1 21/n 1'
_atom_sites_solution_hydrogens geom
_atom_sites_solution_primary direct
_atom_sites_solution_secondary difmap
_audit_creation_method SHELXL-97
_cell_angle_alpha 90.00
_cell_angle_beta 101.13(4)
_cell_angle_gamma 90.00
_cell_formula_units_Z 2
_cell_length_a 6.243(5)
_cell_length_b 16.459(5)
_cell_length_c 10.084(5)
_cell_measurement_reflns_used 25
_cell_measurement_temperature 293(2)
_cell_measurement_theta_max 27.0
_cell_measurement_theta_min 4.0
_cell_volume 1016.7(10)
_computing_cell_refinement 'R3m Software'
_computing_data_collection 'R3m Software (Siemens, 1990)'
_computing_data_reduction 'SHELXTL-Plus (Sheldrick, 1990)'
_computing_molecular_graphics 'SHELXTL (Sheldrick, 1998)'
_computing_publication_material SHELXL97
_computing_structure_refinement 'SHELXL97 (Sheldrick, 1997)'
_computing_structure_solution 'SHELXS97 (Sheldrick, 1997)'
_diffrn_ambient_temperature 293(2)
_diffrn_measured_fraction_theta_full 1.000
_diffrn_measured_fraction_theta_max 1.000
_diffrn_measurement_device_type 'Siemens R3m'
_diffrn_measurement_method \w
_diffrn_radiation_monochromator graphite
_diffrn_radiation_source 'fine-focus sealed tube'
_diffrn_radiation_type MoK\a
_diffrn_radiation_wavelength 0.71073
_diffrn_reflns_av_R_equivalents 0.0270
_diffrn_reflns_av_sigmaI/netI 0.0649
_diffrn_reflns_limit_h_max 8
_diffrn_reflns_limit_h_min 0
_diffrn_reflns_limit_k_max 21
_diffrn_reflns_limit_k_min 0
_diffrn_reflns_limit_l_max 13
_diffrn_reflns_limit_l_min -13
_diffrn_reflns_number 2672
_diffrn_reflns_theta_full 28.00
_diffrn_reflns_theta_max 28.00
_diffrn_reflns_theta_min 2.40
_diffrn_standards_decay_% 0
_diffrn_standards_interval_count 118
_diffrn_standards_number 2
_exptl_absorpt_coefficient_mu 1.954
_exptl_absorpt_correction_T_max 0.515
_exptl_absorpt_correction_T_min 0.457
_exptl_absorpt_correction_type psi-scan
_exptl_absorpt_process_details '(North et al., 1968)'
_exptl_crystal_colour colourless
_exptl_crystal_density_diffrn 1.862
_exptl_crystal_density_method 'not measured'
_exptl_crystal_description needle
_exptl_crystal_F_000 564
_exptl_crystal_size_max 0.42
_exptl_crystal_size_mid 0.38
_exptl_crystal_size_min 0.34
_refine_diff_density_max 0.786
_refine_diff_density_min -0.557
_refine_ls_extinction_method none
_refine_ls_goodness_of_fit_ref 1.022
_refine_ls_hydrogen_treatment constr
_refine_ls_matrix_type full
_refine_ls_number_parameters 154
_refine_ls_number_reflns 2460
_refine_ls_number_restraints 0
_refine_ls_restrained_S_all 1.022
_refine_ls_R_factor_all 0.1240
_refine_ls_R_factor_gt 0.0546
_refine_ls_shift/su_max 0.000
_refine_ls_shift/su_mean 0.000
_refine_ls_structure_factor_coef Fsqd
_refine_ls_weighting_scheme calc
_refine_ls_wR_factor_gt 0.1177
_refine_ls_wR_factor_ref 0.1478
_reflns_number_gt 1298
_reflns_number_total 2460
_reflns_threshold_expression I>2\s(I)
_cod_data_source_file ci6354.cif
_cod_data_source_block I
_cod_depositor_comments
;
The following automatic conversions were performed:
'_symmetry_cell_setting' value 'Monoclinic' changed to 'monoclinic'
according to '/home/saulius/struct/CIF-dictionaries/cif_core.dic'
dictionary named 'cif_core.dic' version 2.4.1 from 2010-06-29.

Automatic conversion script
Id: cif_fix_enum 1527 2010-12-29 10:47:43Z saulius 

The following automatic conversions were performed:

'_symmetry_cell_setting' value 'Monoclinic' changed to 'monoclinic'
according to /home/saulius/struct/CIF-dictionaries/cif_core.dic
dictionary named 'cif_core.dic' version 2.4.1 from 2010-06-29.

Automatic conversion script
Id: cif_fix_values 1715 2011-07-08 13:25:40Z adriana 
;
_cod_original_sg_symbol_H-M 'P 21/n'
_cod_database_code 2203560
_cod_database_fobs_code 2203560

loop_
_symmetry_equiv_pos_as_xyz
'x, y, z'
'-x+1/2, y+1/2, -z+1/2'
'-x, -y, -z'
'x-1/2, -y-1/2, z-1/2'

loop_
_atom_site_label
_atom_site_fract_x
_atom_site_fract_y
_atom_site_fract_z
_atom_site_U_iso_or_equiv
_atom_site_adp_type
_atom_site_calc_flag
_atom_site_refinement_flags
_atom_site_occupancy
_atom_site_type_symbol
Ag1 0.03201(11) 0.02300(4) 0.36888(5) 0.0659(3) Uani d . 1 Ag
O1 -0.2951(9) 0.0782(4) 0.3557(5) 0.0654(15) Uani d . 1 O
O2 -0.2986(9) 0.0673(3) 0.5774(4) 0.0626(14) Uani d . 1 O
C1 -0.3743(12) 0.0934(4) 0.4594(7) 0.0522(18) Uani d . 1 C
C2 -0.5725(13) 0.1474(4) 0.4420(7) 0.0522(18) Uani d . 1 C
C3 -0.6234(15) 0.1976(5) 0.3313(8) 0.071(2) Uani d . 1 C
H3A -0.5311 0.1974 0.2654 0.080 Uiso d R 1 H
C4 -0.8017(18) 0.2481(6) 0.3164(12) 0.096(3) Uani d . 1 C
H4A -0.8342 0.2827 0.2385 0.080 Uiso d R 1 H
C5 -0.9356(17) 0.2495(7) 0.4104(13) 0.096(3) Uani d . 1 C
H5A -1.0612 0.2844 0.3975 0.080 Uiso d R 1 H
C6 -0.8842(16) 0.1992(6) 0.5226(11) 0.084(3) Uani d . 1 C
H6A -0.9761 0.2001 0.5887 0.080 Uiso d R 1 H
C7 -0.7022(14) 0.1480(5) 0.5398(8) 0.067(2) Uani d . 1 C
H7A -0.6654 0.1141 0.6184 0.080 Uiso d R 1 H
N1 0.0143(11) 0.0121(4) 0.1282(5) 0.0576(17) Uani d . 1 N
C8 -0.216(3) 0.0177(16) 0.0516(15) 0.079(5) Uani d P 0.50 C
H8A -0.2640 0.0721 0.0646 0.080 Uiso d PR 0.50 H
H8B -0.3099 -0.0192 0.0874 0.080 Uiso d PR 0.50 H
C8' -0.092(4) 0.0811(11) 0.0550(14) 0.069(5) Uani d P 0.50 C
H8'A -0.0177 0.1314 0.0807 0.080 Uiso d PR 0.50 H
H8'B -0.2348 0.0837 0.0774 0.080 Uiso d PR 0.50 H
C9 0.103(5) -0.0657(13) 0.0987(17) 0.091(7) Uani d P 0.50 C
H9A 0.0389 -0.1103 0.1387 0.080 Uiso d PR 0.50 H
H9B 0.2536 -0.0620 0.1415 0.080 Uiso d PR 0.50 H
C9' -0.121(3) -0.0619(13) 0.0894(17) 0.071(5) Uani d P 0.50 C
H9'A -0.2638 -0.0531 0.1089 0.080 Uiso d PR 0.50 H
H9'B -0.0547 -0.1069 0.1425 0.080 Uiso d PR 0.50 H
C10 0.137(4) 0.0778(13) 0.0648(15) 0.084(6) Uani d P 0.50 C
H10A 0.2866 0.0790 0.1105 0.080 Uiso d PR 0.50 H
H10B 0.0710 0.1292 0.0775 0.080 Uiso d PR 0.50 H
C10' 0.230(3) -0.0050(13) 0.1035(13) 0.067(5) Uani d P 0.50 C
H10C 0.2876 -0.0518 0.1551 0.080 Uiso d PR 0.50 H
H10D 0.3250 0.0402 0.1315 0.080 Uiso d PR 0.50 H

loop_
_atom_site_aniso_label
_atom_site_aniso_U_11
_atom_site_aniso_U_22
_atom_site_aniso_U_33
_atom_site_aniso_U_12
_atom_site_aniso_U_13
_atom_site_aniso_U_23
Ag1 0.0827(5) 0.0825(5) 0.0324(3) 0.0164(4) 0.0110(3) 0.0007(3)
O1 0.071(4) 0.085(4) 0.040(3) 0.009(3) 0.010(3) -0.002(3)
O2 0.068(4) 0.081(4) 0.038(2) 0.010(3) 0.007(2) 0.004(3)
C1 0.063(5) 0.054(4) 0.039(3) -0.009(4) 0.007(3) -0.002(3)
C2 0.063(5) 0.044(4) 0.048(4) -0.001(4) 0.006(4) -0.009(3)
C3 0.085(6) 0.061(5) 0.065(5) 0.010(5) 0.008(5) 0.009(4)
C4 0.098(8) 0.074(7) 0.103(8) 0.018(6) -0.015(7) 0.013(6)
C5 0.073(7) 0.073(7) 0.133(10) 0.014(6) -0.001(7) -0.016(7)
C6 0.068(6) 0.077(6) 0.112(8) -0.004(5) 0.027(6) -0.028(6)
C7 0.073(6) 0.068(5) 0.063(5) -0.007(5) 0.022(4) -0.010(4)
N1 0.071(5) 0.068(4) 0.031(3) 0.018(4) 0.004(3) -0.004(3)
C8 0.069(12) 0.124(17) 0.039(8) 0.019(13) 0.003(8) -0.001(11)
C8' 0.098(15) 0.078(12) 0.033(7) 0.015(11) 0.016(9) -0.005(8)
C9 0.15(2) 0.065(12) 0.053(10) 0.019(15) 0.012(12) 0.001(10)
C9' 0.065(11) 0.098(14) 0.055(9) -0.027(12) 0.023(9) -0.004(10)
C10 0.095(15) 0.110(17) 0.043(9) -0.014(13) 0.004(9) -0.018(10)
C10' 0.076(12) 0.095(14) 0.025(6) 0.025(10) 0.000(7) -0.007(7)

loop_
_atom_type_symbol
_atom_type_description
_atom_type_scat_dispersion_real
_atom_type_scat_dispersion_imag
_atom_type_scat_source
C C 0.0033 0.0016 'International Tables Vol C Tables 4.2.6.8 and 6.1.1.4'
H H 0.0000 0.0000 'International Tables Vol C Tables 4.2.6.8 and 6.1.1.4'
N N 0.0061 0.0033 'International Tables Vol C Tables 4.2.6.8 and 6.1.1.4'
O O 0.0106 0.0060 'International Tables Vol C Tables 4.2.6.8 and 6.1.1.4'
Ag Ag -0.8971 1.1015 'International Tables Vol C Tables 4.2.6.8 and 6.1.1.4'

loop_
_geom_angle_atom_site_label_1
_geom_angle_atom_site_label_2
_geom_angle_atom_site_label_3
_geom_angle_site_symmetry_1
_geom_angle_site_symmetry_3
_geom_angle
_geom_angle_publ_flag
O1 Ag1 O2 . 3_556 158.2(2) yes
O1 Ag1 N1 . . 96.16(19) yes
O2 Ag1 N1 3_556 . 94.73(19) yes
O1 Ag1 Ag1 . 3_556 82.63(13) ?
O2 Ag1 Ag1 3_556 3_556 80.12(12) ?
N1 Ag1 Ag1 . 3_556 157.63(18) ?
C1 O1 Ag1 . . 122.3(5) ?
C1 O2 Ag1 . 3_556 125.6(5) ?
O1 C1 O2 . . 125.1(7) ?
O1 C1 C2 . . 117.7(6) ?
O2 C1 C2 . . 117.3(6) ?
C3 C2 C7 . . 119.7(8) ?
C3 C2 C1 . . 120.3(7) ?
C7 C2 C1 . . 119.9(7) ?
C4 C3 C2 . . 120.5(9) ?
C4 C3 H3A . . 120.6 ?
C2 C3 H3A . . 118.9 ?
C3 C4 C5 . . 121.3(10) ?
C3 C4 H4A . . 119.2 ?
C5 C4 H4A . . 119.5 ?
C6 C5 C4 . . 118.3(10) ?
C6 C5 H5A . . 121.4 ?
C4 C5 H5A . . 120.3 ?
C5 C6 C7 . . 121.0(10) ?
C5 C6 H6A . . 118.8 ?
C7 C6 H6A . . 120.2 ?
C2 C7 C6 . . 119.1(9) ?
C2 C7 H7A . . 120.1 ?
C6 C7 H7A . . 120.8 ?
C10' N1 C9 . . 52.1(12) ?
C10' N1 C8' . . 114.7(12) ?
C9 N1 C8' . . 138.3(9) ?
C10' N1 C9' . . 107.1(12) ?
C9 N1 C9' . . 56.1(13) ?
C8' N1 C9' . . 109.0(13) ?
C10' N1 C8 . . 139.3(9) ?
C9 N1 C8 . . 108.3(14) ?
C8' N1 C8 . . 52.2(11) ?
C9' N1 C8 . . 58.4(12) ?
C10' N1 C10 . . 60.6(12) ?
C9 N1 C10 . . 107.3(14) ?
C8' N1 C10 . . 56.7(11) ?
C9' N1 C10 . . 140.3(9) ?
C8 N1 C10 . . 104.4(13) ?
C10' N1 Ag1 . . 109.0(6) ?
C9 N1 Ag1 . . 109.1(7) ?
C8' N1 Ag1 . . 112.5(6) ?
C9' N1 Ag1 . . 103.8(7) ?
C8 N1 Ag1 . . 111.5(7) ?
C10 N1 Ag1 . . 115.9(7) ?
C8' C8 C9' . . 120.3(17) ?
C8' C8 N1 . . 61.7(11) ?
C9' C8 N1 . . 60.5(10) ?
C8' C8 C10' . 3 92.9(16) ?
C9' C8 C10' . 3 94.7(15) ?
N1 C8 C10' . 3 111.6(13) ?
C8' C8 C9 . 3 52.6(11) ?
C9' C8 C9 . 3 111.9(13) ?
N1 C8 C9 . 3 88.2(12) ?
C8' C8 H8A . . 56.3 ?
C9' C8 H8A . . 157.3 ?
N1 C8 H8A . . 106.2 ?
C10' C8 H8A 3 . 107.6 ?
C9 C8 H8A 3 . 84.1 ?
C8' C8 H8B . . 154.6 ?
C9' C8 H8B . . 65.2 ?
N1 C8 H8B . . 111.1 ?
C10' C8 H8B 3 . 111.8 ?
C9 C8 H8B 3 . 152.0 ?
H8A C8 H8B . . 108.2 ?
C8' C8 H8'B . . 46.0 ?
C9' C8 H8'B . . 149.2 ?
N1 C8 H8'B . . 94.1 ?
C10' C8 H8'B 3 . 111.8 ?
C9 C8 H8'B 3 . 81.9 ?
H8B C8 H8'B . . 115.3 ?
C8' C8 H9'A . . 149.0 ?
N1 C8 H9'A . . 89.7 ?
C10' C8 H9'A 3 . 109.7 ?
C9 C8 H9'A 3 . 144.6 ?
H8A C8 H9'A . . 130.1 ?
H8'B C8 H9'A . . 133.5 ?
C8 C8' C10 . . 124.1(19) ?
C8 C8' N1 . . 66.1(12) ?
C10 C8' N1 . . 64.8(12) ?
C8 C8' C9 . 3 86.1(15) ?
C10 C8' C9 . 3 84.9(15) ?
N1 C8' C9 . 3 107.8(13) ?
C8 C8' H8A . . 46.3 ?
C10 C8' H8A . . 166.6 ?
N1 C8' H8A . . 102.0 ?
C9 C8' H8A 3 . 102.2 ?
C8 C8' H8'A . . 163.2 ?
C10 C8' H8'A . . 65.4 ?
N1 C8' H8'A . . 112.8 ?
C9 C8' H8'A 3 . 109.5 ?
H8A C8' H8'A . . 121.4 ?
C8 C8' H8'B . . 57.7 ?
C10 C8' H8'B . . 162.7 ?
N1 C8' H8'B . . 105.7 ?
C9 C8' H8'B 3 . 112.3 ?
H8'A C8' H8'B . . 108.7 ?
C8 C8' H10B . . 163.1 ?
N1 C8' H10B . . 97.1 ?
C9 C8' H10B 3 . 99.0 ?
H8A C8' H10B . . 145.4 ?
H8'B C8' H10B . . 132.5 ?
C10' C9 C9' . . 126(2) ?
C10' C9 N1 . . 63.8(12) ?
C9' C9 N1 . . 63.5(13) ?
C10' C9 C8' . 3 94.1(17) ?
C9' C9 C8' . 3 95.3(17) ?
N1 C9 C8' . 3 113.9(14) ?
C10' C9 C8 . 3 52.8(12) ?
C9' C9 C8 . 3 116.2(15) ?
N1 C9 C8 . 3 90.7(13) ?
C10' C9 C10 . 3 118.0(15) ?
C9' C9 C10 . 3 50.8(12) ?
N1 C9 C10 . 3 90.2(13) ?
C8 C9 C10 3 3 74.2(10) ?
C10' C9 H9A . . 153.0 ?
C9' C9 H9A . . 64.4 ?
N1 C9 H9A . . 112.6 ?
C8' C9 H9A 3 . 110.6 ?
C8 C9 H9A 3 . 150.9 ?
C10 C9 H9A 3 . 88.1 ?
C10' C9 H9B . . 51.7 ?
C9' C9 H9B . . 156.7 ?
N1 C9 H9B . . 103.4 ?
C8' C9 H9B 3 . 107.8 ?
C8 C9 H9B 3 . 81.5 ?
C10 C9 H9B 3 . 152.3 ?
H9A C9 H9B . . 108.1 ?
C10' C9 H9'B . . 151.6 ?
N1 C9 H9'B . . 92.7 ?
C8' C9 H9'B 3 . 110.7 ?
C8 C9 H9'B 3 . 149.2 ?
C10 C9 H9'B 3 . 75.1 ?
H9B C9 H9'B . . 127.1 ?
C10' C9 H10C . . 45.5 ?
C9' C9 H10C . . 152.3 ?
N1 C9 H10C . . 96.0 ?
C8' C9 H10C 3 . 110.6 ?
C8 C9 H10C 3 . 80.3 ?
C10 C9 H10C 3 . 153.9 ?
H9A C9 H10C . . 112.5 ?
H9'B C9 H10C . . 129.6 ?
C9 C9' C8 . . 114.5(17) ?
C9 C9' N1 . . 60.4(11) ?
C8 C9' N1 . . 61.1(12) ?
C9 C9' C10 . 3 85.9(15) ?
C8 C9' C10 . 3 86.9(15) ?
N1 C9' C10 . 3 108.8(13) ?
C9 C9' H8B . . 151.6 ?
N1 C9' H8B . . 91.6 ?
C10 C9' H8B 3 . 100.5 ?
C8 C9' H9A . . 153.6 ?
N1 C9' H9A . . 92.7 ?
C10 C9' H9A 3 . 100.0 ?
H8B C9' H9A . . 156.4 ?
C9 C9' H9'A . . 163.4 ?
C8 C9' H9'A . . 64.5 ?
N1 C9' H9'A . . 109.0 ?
C10 C9' H9'A 3 . 110.3 ?
H9A C9' H9'A . . 133.6 ?
C9 C9' H9'B . . 66.8 ?
C8 C9' H9'B . . 161.7 ?
N1 C9' H9'B . . 108.9 ?
C10 C9' H9'B 3 . 111.3 ?
H8B C9' H9'B . . 133.0 ?
H9'A C9' H9'B . . 108.6 ?
C8' C10 C10' . . 112.9(17) ?
C8' C10 N1 . . 58.6(10) ?
C10' C10 N1 . . 56.8(11) ?
C8' C10 C9' . 3 93.9(14) ?
C10' C10 C9' . 3 93.0(15) ?
N1 C10 C9' . 3 110.9(13) ?
C8' C10 C9 . 3 50.6(11) ?
C10' C10 C9 . 3 108.2(13) ?
N1 C10 C9 . 3 85.4(12) ?
C10' C10 H8'A . . 144.9 ?
N1 C10 H8'A . . 89.2 ?
C9' C10 H8'A 3 . 108.7 ?
C9 C10 H8'A 3 . 74.0 ?
C8' C10 H10A . . 155.6 ?
C10' C10 H10A . . 66.6 ?
N1 C10 H10A . . 109.5 ?
C9' C10 H10A 3 . 110.5 ?
C9 C10 H10A 3 . 153.8 ?
H8'A C10 H10A . . 125.9 ?
C8' C10 H10B . . 61.5 ?
C10' C10 H10B . . 156.8 ?
N1 C10 H10B . . 107.8 ?
C9' C10 H10B 3 . 109.5 ?
C9 C10 H10B 3 . 85.8 ?
H10A C10 H10B . . 108.6 ?
C8' C10 H10D . . 143.6 ?
N1 C10 H10D . . 85.9 ?
C9' C10 H10D 3 . 107.0 ?
C9 C10 H10D 3 . 141.4 ?
H8'A C10 H10D . . 143.3 ?
H10B C10 H10D . . 132.5 ?
C9 C10' N1 . . 64.1(14) ?
C9 C10' C10 . . 119.6(18) ?
N1 C10' C10 . . 62.6(10) ?
C9 C10' C8 . 3 86.8(15) ?
N1 C10' C8 . 3 109.1(12) ?
C10 C10' C8 . 3 85.3(13) ?
C9 C10' H9B . . 48.1 ?
N1 C10' H9B . . 100.8 ?
C10 C10' H9B . . 163.3 ?
C8 C10' H9B 3 . 103.4 ?
C9 C10' H10A . . 155.6 ?
N1 C10' H10A . . 91.8 ?
C8 C10' H10A 3 . 98.3 ?
H9B C10' H10A . . 149.5 ?
C9 C10' H10C . . 63.7 ?
N1 C10' H10C . . 109.1 ?
C10 C10' H10C . . 162.5 ?
C8 C10' H10C 3 . 112.2 ?
H10A C10' H10C . . 133.4 ?
C9 C10' H10D . . 165.2 ?
N1 C10' H10D . . 110.0 ?
C10 C10' H10D . . 63.9 ?
C8 C10' H10D 3 . 108.0 ?
H9B C10' H10D . . 124.7 ?
H10C C10' H10D . . 108.5 ?

loop_
_geom_bond_atom_site_label_1
_geom_bond_atom_site_label_2
_geom_bond_site_symmetry_2
_geom_bond_distance
_geom_bond_publ_flag
Ag1 O1 . 2.216(6) yes
Ag1 O2 3_556 2.219(5) yes
Ag1 N1 . 2.415(5) yes
Ag1 Ag1 3_556 2.8520(17) yes
O1 C1 . 1.264(8) ?
O2 C1 . 1.268(8) ?
O2 Ag1 3_556 2.219(5) ?
C1 C2 . 1.506(10) ?
C2 C3 . 1.376(10) ?
C2 C7 . 1.392(10) ?
C3 C4 . 1.374(12) ?
C3 H3A . 0.96 ?
C4 C5 . 1.379(15) ?
C4 H4A . 0.96 ?
C5 C6 . 1.389(14) ?
C5 H5A . 0.96 ?
C6 C7 . 1.399(12) ?
C6 H6A . 0.96 ?
C7 H7A . 0.96 ?
N1 C10' . 1.444(18) ?
N1 C9 . 1.45(2) ?
N1 C8' . 1.445(17) ?
N1 C9' . 1.490(19) ?
N1 C8 . 1.500(17) ?
N1 C10 . 1.53(2) ?
C8 H8A . 0.96 ?
C8 H8B . 0.96 ?
C8' H8'A . 0.96 ?
C8' H8'B . 0.96 ?
C9 H9A . 0.96 ?
C9 H9B . 0.96 ?
C9' H9'A . 0.96 ?
C9' H9'B . 0.96 ?
C10 H10A . 0.96 ?
C10 H10B . 0.96 ?
C10' H10C . 0.96 ?
C10' H10D . 0.96 ?
